data_7223303
loop_
_publ_author_name
'Tian, Lei'
'Cui, Can'
'Zhu, Cong'
'Yang, Hui-Hui'
'Li, Jian-Qiang'
'Zhao, Wei-Guang'

_publ_section_title
;
 Novel exocyclic enamides: synthesis and evaluation of the fungicidal
 activities of 5-methylene-2-(trifluoromethyl)morpholin-3-one derivatives
;
_journal_name_full 'RSC Adv.'
_journal_paper_doi 10.1039/C5RA20138A
_journal_year 2015
_chemical_formula_sum 'C18 H13 F4 N O2'
_chemical_formula_weight 351.29
_space_group_crystal_system monoclinic
_space_group_IT_number 14
_space_group_name_Hall '-P 2ybc'
_space_group_name_H-M_alt 'P 1 21/c 1'
_symmetry_space_group_name_Hall '-P 2ybc'
_symmetry_space_group_name_H-M 'P 1 21/c 1'
_atom_sites_solution_hydrogens geom
_audit_creation_method SHELXL-2014/7
_audit_update_record
;
2015-11-11 deposited with the CCDC.
2015-11-13 downloaded from the CCDC.
;
_cell_angle_alpha 90
_cell_angle_beta 106.33(3)
_cell_angle_gamma 90
_cell_formula_units_Z 4
_cell_length_a 12.352(3)
_cell_length_b 9.5750(19)
_cell_length_c 13.866(3)
_cell_measurement_reflns_used 5299
_cell_measurement_temperature 113(2)
_cell_measurement_theta_max 27.9
_cell_measurement_theta_min 1.7
_cell_volume 1573.8(6)
_computing_cell_refinement
; 
Rigaku CrystalClear-SM Expert 2.0 r4 
;
_computing_data_collection
; 
Rigaku CrystalClear-SM Expert 2.0 r4 
;
_computing_data_reduction
; 
Rigaku CrystalClear-SM Expert 2.0 r4 
;
_computing_molecular_graphics 'Bruker SHELXTL'
_computing_publication_material 'Bruker SHELXTL'
_computing_structure_refinement 'SHELXL-2014/7 (Sheldrick, 2014)'
_computing_structure_solution 'Bruker SHELXTL'
_diffrn_ambient_temperature 113(2)
_diffrn_detector_area_resol_mean 14.2
_diffrn_measured_fraction_theta_full 1.000
_diffrn_measured_fraction_theta_max 0.991
_diffrn_measurement_device_type
; 
Rigaku Saturn 724 CCD 
;
_diffrn_measurement_method '\w scans'
_diffrn_radiation_type MoK\a
_diffrn_radiation_wavelength 0.71073
_diffrn_reflns_av_R_equivalents 0.0471
_diffrn_reflns_av_unetI/netI 0.0381
_diffrn_reflns_laue_measured_fraction_full 1.000
_diffrn_reflns_laue_measured_fraction_max 0.991
_diffrn_reflns_limit_h_max 16
_diffrn_reflns_limit_h_min -16
_diffrn_reflns_limit_k_max 12
_diffrn_reflns_limit_k_min -12
_diffrn_reflns_limit_l_max 18
_diffrn_reflns_limit_l_min -18
_diffrn_reflns_number 18292
_diffrn_reflns_point_group_measured_fraction_full 1.000
_diffrn_reflns_point_group_measured_fraction_max 0.991
_diffrn_reflns_theta_full 25.242
_diffrn_reflns_theta_max 27.950
_diffrn_reflns_theta_min 1.718
_diffrn_source 'Rotating Anode'
_exptl_absorpt_coefficient_mu 0.129
_exptl_absorpt_correction_T_max 1.000
_exptl_absorpt_correction_T_min 0.816
_exptl_absorpt_correction_type multi-scan
_exptl_absorpt_process_details CrystalClear
_exptl_crystal_colour Colorless
_exptl_crystal_density_diffrn 1.483
_exptl_crystal_description Prism
_exptl_crystal_F_000 720
_exptl_crystal_size_max 0.240
_exptl_crystal_size_mid 0.200
_exptl_crystal_size_min 0.180
_refine_diff_density_max 0.255
_refine_diff_density_min -0.290
_refine_diff_density_rms 0.053
_refine_ls_extinction_method none
_refine_ls_goodness_of_fit_ref 1.037
_refine_ls_hydrogen_treatment constr
_refine_ls_matrix_type full
_refine_ls_number_parameters 226
_refine_ls_number_reflns 3755
_refine_ls_number_restraints 0
_refine_ls_restrained_S_all 1.037
_refine_ls_R_factor_all 0.0455
_refine_ls_R_factor_gt 0.0361
_refine_ls_shift/su_max 0.003
_refine_ls_shift/su_mean 0.001
_refine_ls_structure_factor_coef Fsqd
_refine_ls_weighting_details 'w=1/[\s^2^(Fo^2^)+(0.0539P)^2^] where P=(Fo^2^+2Fc^2^)/3'
_refine_ls_weighting_scheme calc
_refine_ls_wR_factor_gt 0.0921
_refine_ls_wR_factor_ref 0.0968
_reflns_Friedel_coverage 0.000
_reflns_number_gt 2913
_reflns_number_total 3755
_reflns_threshold_expression 'I > 2\s(I)'
_cod_data_source_file c5ra20138a2.cif
_cod_data_source_block sa
_cod_database_code 7223303
_shelx_shelxl_version_number 2014/7
_shelx_space_group_comment
; 
The symmetry employed for this shelxl refinement is uniquely defined 
by the following loop, which should always be used as a source of 
symmetry information in preference to the above space-group names. 
They are only intended as comments. 
;
_shelx_estimated_absorpt_t_min 0.970
_shelx_estimated_absorpt_t_max 0.977

loop_
_space_group_symop_operation_xyz
'x, y, z'
'-x, y+1/2, -z+1/2'
'-x, -y, -z'
'x, -y-1/2, z-1/2'

loop_
_atom_site_label
_atom_site_type_symbol
_atom_site_fract_x
_atom_site_fract_y
_atom_site_fract_z
_atom_site_U_iso_or_equiv
_atom_site_adp_type
_atom_site_occupancy
_atom_site_site_symmetry_order
_atom_site_calc_flag
_atom_site_refinement_flags_posn
_atom_site_refinement_flags_adp
F1 F 0.44397(6) 0.43005(8) 0.40349(5) 0.0321(2) Uani 1 1 d . .
F2 F 0.37443(6) 0.35840(8) 0.52088(5) 0.02750(18) Uani 1 1 d . .
F3 F 0.29499(6) 0.52866(7) 0.42415(5) 0.02938(19) Uani 1 1 d . .
F4 F -0.34413(6) 0.30730(8) 0.38439(6) 0.03053(19) Uani 1 1 d . .
O1 O 0.26546(7) 0.36803(8) 0.25676(6) 0.02040(19) Uani 1 1 d . .
O2 O 0.15070(7) 0.28213(10) 0.45700(6) 0.0254(2) Uani 1 1 d . .
N1 N 0.06332(8) 0.30751(10) 0.29042(7) 0.0184(2) Uani 1 1 d . .
C1 C 0.34769(10) 0.40514(13) 0.42631(9) 0.0220(3) Uani 1 1 d . .
C2 C 0.27335(9) 0.30213(12) 0.35047(8) 0.0178(2) Uani 1 1 d . .
C3 C 0.15726(10) 0.29552(12) 0.37121(8) 0.0182(2) Uani 1 1 d . .
C4 C 0.06689(10) 0.31787(12) 0.18866(9) 0.0206(3) Uani 1 1 d . .
C5 C 0.18276(10) 0.30026(13) 0.17652(8) 0.0225(3) Uani 1 1 d . .
H5A H 0.2007 0.1995 0.1761 0.027 Uiso 1 1 calc R U
H5B H 0.1852 0.3406 0.1114 0.027 Uiso 1 1 calc R U
C6 C -0.02418(11) 0.33787(15) 0.11159(10) 0.0310(3) Uani 1 1 d . .
H6A H -0.0963 0.3460 0.1229 0.037 Uiso 1 1 calc R U
H6B H -0.0171 0.3440 0.0452 0.037 Uiso 1 1 calc R U
C7 C 0.33006(9) 0.15796(12) 0.35849(9) 0.0195(2) Uani 1 1 d . .
C8 C 0.41199(10) 0.13621(14) 0.30836(10) 0.0268(3) Uani 1 1 d . .
H8 H 0.4315 0.2099 0.2705 0.032 Uiso 1 1 calc R U
C9 C 0.46506(10) 0.00765(15) 0.31344(10) 0.0326(3) Uani 1 1 d . .
H9 H 0.5205 -0.0065 0.2788 0.039 Uiso 1 1 calc R U
C10 C 0.43753(11) -0.10019(14) 0.36891(10) 0.0332(3) Uani 1 1 d . .
H10 H 0.4739 -0.1882 0.3722 0.040 Uiso 1 1 calc R U
C11 C 0.35746(11) -0.07950(14) 0.41923(10) 0.0316(3) Uani 1 1 d . .
H11 H 0.3390 -0.1534 0.4575 0.038 Uiso 1 1 calc R U
C12 C 0.30328(10) 0.04910(13) 0.41449(9) 0.0251(3) Uani 1 1 d . .
H12 H 0.2481 0.0626 0.4494 0.030 Uiso 1 1 calc R U
C13 C -0.04474(9) 0.30864(12) 0.31335(8) 0.0186(2) Uani 1 1 d . .
C14 C -0.11593(10) 0.19445(12) 0.28783(9) 0.0235(3) Uani 1 1 d . .
H14 H -0.0949 0.1167 0.2545 0.028 Uiso 1 1 calc R U
C15 C -0.21817(10) 0.19419(13) 0.31122(10) 0.0256(3) Uani 1 1 d . .
H15 H -0.2687 0.1175 0.2933 0.031 Uiso 1 1 calc R U
C16 C -0.24424(10) 0.30777(13) 0.36090(9) 0.0216(3) Uani 1 1 d . .
C17 C -0.17453(10) 0.42183(12) 0.38844(9) 0.0220(3) Uani 1 1 d . .
H17 H -0.1951 0.4979 0.4236 0.026 Uiso 1 1 calc R U
C18 C -0.07294(10) 0.42252(12) 0.36320(9) 0.0206(2) Uani 1 1 d . .
H18 H -0.0235 0.5003 0.3800 0.025 Uiso 1 1 calc R U

loop_
_atom_site_aniso_label
_atom_site_aniso_U_11
_atom_site_aniso_U_22
_atom_site_aniso_U_33
_atom_site_aniso_U_23
_atom_site_aniso_U_13
_atom_site_aniso_U_12
F1 0.0270(4) 0.0380(5) 0.0339(4) -0.0125(3) 0.0128(3) -0.0134(3)
F2 0.0290(4) 0.0322(4) 0.0181(4) -0.0027(3) 0.0013(3) -0.0010(3)
F3 0.0394(4) 0.0207(4) 0.0282(4) -0.0056(3) 0.0096(3) 0.0020(3)
F4 0.0224(4) 0.0356(4) 0.0377(4) -0.0004(3) 0.0150(3) -0.0005(3)
O1 0.0258(4) 0.0209(4) 0.0159(4) -0.0003(3) 0.0081(3) -0.0038(3)
O2 0.0235(4) 0.0369(5) 0.0170(4) 0.0044(4) 0.0076(3) 0.0034(4)
N1 0.0183(5) 0.0207(5) 0.0164(5) -0.0007(4) 0.0055(4) 0.0019(4)
C1 0.0240(6) 0.0223(6) 0.0209(6) -0.0029(5) 0.0084(5) -0.0015(5)
C2 0.0203(6) 0.0189(6) 0.0152(5) 0.0002(4) 0.0065(5) -0.0007(5)
C3 0.0207(6) 0.0163(5) 0.0184(6) 0.0005(4) 0.0069(5) 0.0012(4)
C4 0.0284(6) 0.0177(6) 0.0162(6) -0.0014(4) 0.0069(5) -0.0001(5)
C5 0.0271(6) 0.0260(6) 0.0145(5) -0.0033(5) 0.0061(5) -0.0022(5)
C6 0.0305(7) 0.0415(8) 0.0201(6) 0.0000(6) 0.0058(5) 0.0041(6)
C7 0.0176(5) 0.0194(6) 0.0200(6) -0.0027(4) 0.0029(5) 0.0001(4)
C8 0.0242(6) 0.0254(7) 0.0322(7) -0.0031(5) 0.0102(5) -0.0027(5)
C9 0.0224(6) 0.0343(8) 0.0410(8) -0.0103(6) 0.0089(6) 0.0034(5)
C10 0.0321(7) 0.0253(7) 0.0352(7) -0.0068(6) -0.0019(6) 0.0092(6)
C11 0.0395(8) 0.0220(6) 0.0301(7) 0.0031(5) 0.0047(6) 0.0019(6)
C12 0.0280(6) 0.0238(6) 0.0235(6) 0.0003(5) 0.0075(5) -0.0007(5)
C13 0.0176(5) 0.0201(6) 0.0175(5) 0.0007(4) 0.0042(4) 0.0025(4)
C14 0.0253(6) 0.0194(6) 0.0252(6) -0.0055(5) 0.0063(5) 0.0016(5)
C15 0.0236(6) 0.0223(6) 0.0298(7) -0.0037(5) 0.0056(5) -0.0051(5)
C16 0.0181(5) 0.0248(6) 0.0229(6) 0.0035(5) 0.0072(5) 0.0026(5)
C17 0.0265(6) 0.0179(6) 0.0230(6) -0.0006(5) 0.0097(5) 0.0034(5)
C18 0.0241(6) 0.0160(5) 0.0221(6) 0.0002(5) 0.0069(5) -0.0007(5)

loop_
_atom_type_symbol
_atom_type_description
_atom_type_scat_dispersion_real
_atom_type_scat_dispersion_imag
_atom_type_scat_source
C C 0.0033 0.0016 'International Tables Vol C Tables 4.2.6.8 and 6.1.1.4'
H H 0.0000 0.0000 'International Tables Vol C Tables 4.2.6.8 and 6.1.1.4'
N N 0.0061 0.0033 'International Tables Vol C Tables 4.2.6.8 and 6.1.1.4'
O O 0.0106 0.0060 'International Tables Vol C Tables 4.2.6.8 and 6.1.1.4'
F F 0.0171 0.0103 'International Tables Vol C Tables 4.2.6.8 and 6.1.1.4'

loop_
_geom_angle_atom_site_label_1
_geom_angle_atom_site_label_2
_geom_angle_atom_site_label_3
_geom_angle
C2 O1 C5 110.99(9)
C3 N1 C4 123.96(10)
C3 N1 C13 116.03(9)
C4 N1 C13 120.01(10)
F1 C1 F2 107.55(10)
F1 C1 F3 107.17(10)
F2 C1 F3 107.49(9)
F1 C1 C2 110.60(9)
F2 C1 C2 112.98(10)
F3 C1 C2 110.80(10)
O1 C2 C7 112.14(9)
O1 C2 C3 111.11(9)
C7 C2 C3 112.24(9)
O1 C2 C1 102.35(9)
C7 C2 C1 110.67(10)
C3 C2 C1 107.81(9)
O2 C3 N1 122.09(10)
O2 C3 C2 120.40(10)
N1 C3 C2 117.50(9)
C6 C4 N1 123.38(11)
C6 C4 C5 123.06(11)
N1 C4 C5 113.55(10)
O1 C5 C4 110.87(9)
O1 C5 H5A 109.5
C4 C5 H5A 109.5
O1 C5 H5B 109.5
C4 C5 H5B 109.5
H5A C5 H5B 108.1
C4 C6 H6A 120.0
C4 C6 H6B 120.0
H6A C6 H6B 120.0
C12 C7 C8 119.01(11)
C12 C7 C2 122.48(10)
C8 C7 C2 118.51(10)
C9 C8 C7 120.38(12)
C9 C8 H8 119.8
C7 C8 H8 119.8
C10 C9 C8 120.21(12)
C10 C9 H9 119.9
C8 C9 H9 119.9
C11 C10 C9 119.86(12)
C11 C10 H10 120.1
C9 C10 H10 120.1
C10 C11 C12 120.49(12)
C10 C11 H11 119.8
C12 C11 H11 119.8
C7 C12 C11 120.05(12)
C7 C12 H12 120.0
C11 C12 H12 120.0
C14 C13 C18 121.16(10)
C14 C13 N1 119.56(10)
C18 C13 N1 119.25(10)
C13 C14 C15 119.68(11)
C13 C14 H14 120.2
C15 C14 H14 120.2
C16 C15 C14 118.19(11)
C16 C15 H15 120.9
C14 C15 H15 120.9
F4 C16 C15 118.25(10)
F4 C16 C17 118.33(10)
C15 C16 C17 123.42(11)
C16 C17 C18 118.10(11)
C16 C17 H17 120.9
C18 C17 H17 120.9
C13 C18 C17 119.42(11)
C13 C18 H18 120.3
C17 C18 H18 120.3

loop_
_geom_bond_atom_site_label_1
_geom_bond_atom_site_label_2
_geom_bond_distance
F1 C1 1.3353(13)
F2 C1 1.3362(14)
F3 C1 1.3463(14)
F4 C16 1.3617(13)
O1 C2 1.4229(13)
O1 C5 1.4364(15)
O2 C3 1.2216(14)
N1 C3 1.3724(15)
N1 C4 1.4275(15)
N1 C13 1.4565(14)
C1 C2 1.5423(16)
C2 C7 1.5378(16)
C2 C3 1.5410(15)
C4 C6 1.3297(18)
C4 C5 1.4969(16)
C5 H5A 0.9900
C5 H5B 0.9900
C6 H6A 0.9500
C6 H6B 0.9500
C7 C12 1.3939(17)
C7 C8 1.3951(17)
C8 C9 1.3871(18)
C8 H8 0.9500
C9 C10 1.386(2)
C9 H9 0.9500
C10 C11 1.3756(19)
C10 H10 0.9500
C11 C12 1.3942(17)
C11 H11 0.9500
C12 H12 0.9500
C13 C14 1.3853(16)
C13 C18 1.3869(16)
C14 C15 1.3894(16)
C14 H14 0.9500
C15 C16 1.3732(17)
C15 H15 0.9500
C16 C17 1.3766(16)
C17 C18 1.3943(16)
C17 H17 0.9500
C18 H18 0.9500

loop_
_geom_hbond_atom_site_label_D
_geom_hbond_atom_site_label_H
_geom_hbond_atom_site_label_A
_geom_hbond_distance_DH
_geom_hbond_distance_HA
_geom_hbond_distance_DA
_geom_hbond_angle_DHA
_geom_hbond_site_symmetry_A
C17 H17 O2 0.95 2.64 3.5157(16) 153.6 3_566
C15 H15 O1 0.95 2.49 3.2670(16) 138.9 2_545
C5 H5B O2 0.99 2.37 3.0605(15) 125.9 4_565

loop_
_geom_torsion_atom_site_label_1
_geom_torsion_atom_site_label_2
_geom_torsion_atom_site_label_3
_geom_torsion_atom_site_label_4
_geom_torsion
C5 O1 C2 C7 71.51(11)
C5 O1 C2 C3 -55.01(12)
C5 O1 C2 C1 -169.86(9)
F1 C1 C2 O1 -54.27(12)
F2 C1 C2 O1 -174.89(9)
F3 C1 C2 O1 64.42(11)
F1 C1 C2 C7 65.40(12)
F2 C1 C2 C7 -55.22(12)
F3 C1 C2 C7 -175.91(9)
F1 C1 C2 C3 -171.51(9)
F2 C1 C2 C3 67.87(12)
F3 C1 C2 C3 -52.81(12)
C4 N1 C3 O2 -177.47(11)
C13 N1 C3 O2 2.23(16)
C4 N1 C3 C2 3.60(16)
C13 N1 C3 C2 -176.70(9)
O1 C2 C3 O2 -158.23(10)
C7 C2 C3 O2 75.30(13)
C1 C2 C3 O2 -46.83(14)
O1 C2 C3 N1 20.73(14)
C7 C2 C3 N1 -105.74(11)
C1 C2 C3 N1 132.12(10)
C3 N1 C4 C6 -175.81(12)
C13 N1 C4 C6 4.50(17)
C3 N1 C4 C5 5.72(15)
C13 N1 C4 C5 -173.96(10)
C2 O1 C5 C4 65.76(12)
C6 C4 C5 O1 142.32(12)
N1 C4 C5 O1 -39.21(13)
O1 C2 C7 C12 -149.28(11)
C3 C2 C7 C12 -23.37(15)
C1 C2 C7 C12 97.12(13)
O1 C2 C7 C8 31.26(14)
C3 C2 C7 C8 157.17(10)
C1 C2 C7 C8 -82.34(13)
C12 C7 C8 C9 0.65(18)
C2 C7 C8 C9 -179.87(11)
C7 C8 C9 C10 -0.4(2)
C8 C9 C10 C11 -0.1(2)
C9 C10 C11 C12 0.3(2)
C8 C7 C12 C11 -0.47(18)
C2 C7 C12 C11 -179.93(11)
C10 C11 C12 C7 -0.01(19)
C3 N1 C13 C14 -109.14(12)
C4 N1 C13 C14 70.57(14)
C3 N1 C13 C18 68.90(14)
C4 N1 C13 C18 -111.39(12)
C18 C13 C14 C15 0.86(18)
N1 C13 C14 C15 178.86(10)
C13 C14 C15 C16 -1.07(18)
C14 C15 C16 F4 -179.62(10)
C14 C15 C16 C17 0.18(19)
F4 C16 C17 C18 -179.28(10)
C15 C16 C17 C18 0.92(18)
C14 C13 C18 C17 0.26(17)
N1 C13 C18 C17 -177.75(10)
C16 C17 C18 C13 -1.12(17)
